data_4302493
loop_
_publ_author_name
'Wolfgang Runde'
'Lia F. Brodnax'
'George Goff'
'Amanda C. Bean'
'Brian L. Scott'

_publ_section_title
;
Directed Synthesis of Crystalline Plutonium(III) and (IV) Oxalates:
Accessing Redox-Controlled Separations in Acidic Solutions
;
_journal_name_full 'Inorganic Chemistry'
_journal_page_first 5967
_journal_page_last 5972
_journal_paper_doi 10.1021/ic900344u
_journal_volume 48
_journal_year 2009
_chemical_formula_sum 'C3 K0 O10.5 Pu'
_chemical_formula_weight 446.03
_chemical_name_systematic
; 
 ? 
;
_space_group_IT_number 14
_symmetry_cell_setting monoclinic
_symmetry_space_group_name_Hall '-P 2ybc'
_symmetry_space_group_name_H-M 'P 1 21/c 1'
_atom_sites_solution_hydrogens geom
_atom_sites_solution_primary direct
_atom_sites_solution_secondary difmap
_audit_creation_method SHELXL-97
_cell_angle_alpha 90.00
_cell_angle_beta 114.477(4)
_cell_angle_gamma 90.00
_cell_formula_units_Z 4
_cell_length_a 11.246(3)
_cell_length_b 9.610(3)
_cell_length_c 10.315(3)
_cell_measurement_temperature 141(2)
_cell_volume 1014.6(5)
_computing_cell_refinement 'SAINT 4.05 (Bruker, 1996)'
_computing_data_collection 'SMART 4.210 (Bruker, 1996)'
_computing_data_reduction 'SAINT 4.05 (Bruker, 1996)'
_computing_molecular_graphics 'SHELXTL 6.10 (Bruker, 2001)'
_computing_publication_material 'SHELXTL 6.10 (Bruker, 2001)'
_computing_structure_refinement 'SHELXL-97 (Sheldrick, 1997)'
_computing_structure_solution 'SHELXS-97 (Sheldrick, 1997)'
_diffrn_ambient_temperature 141(2)
_diffrn_measured_fraction_theta_full 0.923
_diffrn_measured_fraction_theta_max 0.919
_diffrn_measurement_device_type 'Bruker SMART 1k CCD'
_diffrn_measurement_method '\f scans'
_diffrn_radiation_monochromator graphite
_diffrn_radiation_source 'fine-focus sealed tube'
_diffrn_radiation_type MoK\a
_diffrn_radiation_wavelength 0.71073
_diffrn_reflns_av_R_equivalents 0.0242
_diffrn_reflns_av_sigmaI/netI 0.0179
_diffrn_reflns_limit_h_max 13
_diffrn_reflns_limit_h_min -13
_diffrn_reflns_limit_k_max 11
_diffrn_reflns_limit_k_min -11
_diffrn_reflns_limit_l_max 10
_diffrn_reflns_limit_l_min -10
_diffrn_reflns_number 6228
_diffrn_reflns_theta_full 25.00
_diffrn_reflns_theta_max 25.35
_diffrn_reflns_theta_min 1.99
_diffrn_standards_decay_% 0
_diffrn_standards_interval_count 0
_diffrn_standards_interval_time 0
_diffrn_standards_number 0
_exptl_absorpt_coefficient_mu 6.535
_exptl_absorpt_correction_T_max 0.7359
_exptl_absorpt_correction_T_min 0.4212
_exptl_absorpt_correction_type multi-scan
_exptl_absorpt_process_details 'SADABS 2.03 (Sheldrick, 2001)'
_exptl_crystal_colour blue-green
_exptl_crystal_density_diffrn 2.920
_exptl_crystal_density_method 'not measured'
_exptl_crystal_description needle
_exptl_crystal_F_000 784
_exptl_crystal_size_max 0.16
_exptl_crystal_size_mid 0.08
_exptl_crystal_size_min 0.05
_refine_diff_density_max 3.751
_refine_diff_density_min -2.503
_refine_diff_density_rms 0.302
_refine_ls_extinction_method none
_refine_ls_goodness_of_fit_ref 1.308
_refine_ls_hydrogen_treatment constr
_refine_ls_matrix_type full
_refine_ls_number_parameters 154
_refine_ls_number_reflns 1710
_refine_ls_number_restraints 12
_refine_ls_restrained_S_all 1.306
_refine_ls_R_factor_all 0.0439
_refine_ls_R_factor_gt 0.0394
_refine_ls_shift/su_max 0.005
_refine_ls_shift/su_mean 0.000
_refine_ls_structure_factor_coef Fsqd
_refine_ls_weighting_details 'calc w=1/[\s^2^(Fo^2^)+(0.0636P)^2^+0.0000P] where P=(Fo^2^+2Fc^2^)/3'
_refine_ls_weighting_scheme calc
_refine_ls_wR_factor_gt 0.0976
_refine_ls_wR_factor_ref 0.0997
_reflns_number_gt 1560
_reflns_number_total 1710
_reflns_threshold_expression >2sigma(I)
_cod_data_source_file ic900344u_si_001_1.cif
_cod_data_source_block ccd687a
_cod_original_sg_symbol_H-M 'P 21/c'
_cod_original_formula_sum 'C3 K0 O10.50 Pu'
_cod_database_code 4302493

loop_
_symmetry_equiv_pos_as_xyz
'x, y, z'
'-x, y+1/2, -z+1/2'
'-x, -y, -z'
'x, -y-1/2, z-1/2'

loop_
_atom_site_label
_atom_site_type_symbol
_atom_site_fract_x
_atom_site_fract_y
_atom_site_fract_z
_atom_site_U_iso_or_equiv
_atom_site_adp_type
_atom_site_occupancy
_atom_site_symmetry_multiplicity
_atom_site_calc_flag
_atom_site_refinement_flags
_atom_site_disorder_assembly
_atom_site_disorder_group
Pu1 Pu -0.31043(3) 0.04751(3) -0.66811(3) 0.01543(18) Uani 1 1 d . . .
O1 O -0.5302(6) -0.0240(7) -0.6774(8) 0.0240(16) Uani 1 1 d . . .
O2 O -0.1081(6) -0.0703(7) -0.6624(8) 0.0230(15) Uani 1 1 d . . .
O3 O -0.3417(7) 0.0657(7) -0.4364(9) 0.0304(17) Uani 1 1 d . . .
O4 O -0.4914(6) 0.1429(7) -0.8904(7) 0.0242(14) Uani 1 1 d . . .
O5 O -0.1051(5) 0.1076(7) -0.4607(8) 0.0257(15) Uani 1 1 d . . .
O6 O -0.3744(6) -0.1029(7) -0.8820(8) 0.0280(16) Uani 1 1 d . . .
O7 O -0.3274(8) 0.2995(8) -0.6130(9) 0.044(2) Uani 1 1 d . . .
O8 O -0.2018(6) 0.1922(8) -0.7963(9) 0.0378(19) Uani 1 1 d . . .
C3 C -0.0007(8) -0.0520(8) -0.5600(11) 0.018(2) Uani 1 1 d . . .
C2 C -0.5542(8) -0.0254(9) -0.5692(11) 0.019(2) Uani 1 1 d . . .
O10 O -0.2880(7) -0.1941(8) -0.5702(9) 0.0374(19) Uani 1 1 d . . .
C1 C -0.4650(8) -0.0715(9) -0.9950(11) 0.021(2) Uani 1 1 d . . .
O1W O -0.0774(15) -0.3160(19) -0.790(2) 0.051(5) Uani 0.50 1 d P . .
O2W O -0.0626(18) -0.285(3) -0.373(3) 0.074(7) Uani 0.50 1 d P . .
O3W O -0.161(3) -0.409(3) -0.666(5) 0.065(13) Uani 0.25 1 d PU . .
O4W O -0.059(4) 0.503(6) -0.565(4) 0.064(11) Uani 0.25 1 d PU . .

loop_
_atom_site_aniso_label
_atom_site_aniso_U_11
_atom_site_aniso_U_22
_atom_site_aniso_U_33
_atom_site_aniso_U_23
_atom_site_aniso_U_13
_atom_site_aniso_U_12
Pu1 0.0088(2) 0.0242(2) 0.0109(3) 0.00008(12) 0.00175(16) 0.00002(11)
O1 0.012(3) 0.038(4) 0.020(4) -0.004(3) 0.005(3) -0.003(3)
O2 0.012(3) 0.031(3) 0.022(4) -0.003(3) 0.003(3) 0.003(3)
O3 0.021(3) 0.048(4) 0.024(5) -0.014(3) 0.012(3) -0.013(3)
O4 0.021(3) 0.029(3) 0.019(4) -0.005(3) 0.005(3) 0.001(3)
O5 0.011(3) 0.042(4) 0.021(4) -0.006(3) 0.004(3) 0.003(3)
O6 0.020(3) 0.033(4) 0.018(4) -0.004(3) -0.006(3) 0.010(3)
O7 0.059(5) 0.042(4) 0.022(5) 0.003(3) 0.008(4) 0.016(4)
O8 0.024(3) 0.047(4) 0.044(5) 0.020(4) 0.016(3) 0.003(3)
C3 0.008(4) 0.024(4) 0.013(6) 0.005(3) -0.003(4) -0.004(3)
C2 0.014(4) 0.023(5) 0.016(6) 0.002(3) 0.002(4) 0.000(3)
O10 0.029(3) 0.036(4) 0.042(5) 0.014(3) 0.010(3) -0.001(3)
C1 0.015(4) 0.023(5) 0.021(6) -0.003(4) 0.005(4) -0.001(3)
O1W 0.032(8) 0.053(11) 0.060(14) -0.022(10) 0.011(8) 0.009(8)
O2W 0.042(10) 0.101(18) 0.063(16) 0.048(14) 0.005(10) 0.003(11)
O3W 0.028(15) 0.031(15) 0.09(3) -0.046(18) -0.021(16) 0.005(13)
O4W 0.07(2) 0.12(3) 0.02(2) 0.02(2) 0.033(18) 0.04(2)

loop_
_atom_type_symbol
_atom_type_description
_atom_type_scat_dispersion_real
_atom_type_scat_dispersion_imag
_atom_type_scat_source
C C 0.0033 0.0016 'International Tables Vol C Tables 4.2.6.8 and 6.1.1.4'
O O 0.0106 0.0060 'International Tables Vol C Tables 4.2.6.8 and 6.1.1.4'
Pu Pu -9.4100 4.3056 'International Tables Vol C Tables 4.2.6.8 and 6.1.1.4'
K K 0.2009 0.2494 'International Tables Vol C Tables 4.2.6.8 and 6.1.1.4'

loop_
_geom_angle_atom_site_label_1
_geom_angle_atom_site_label_2
_geom_angle_atom_site_label_3
_geom_angle
_geom_angle_site_symmetry_1
_geom_angle_site_symmetry_3
_geom_angle_publ_flag
O5 Pu1 O6 136.6(2) . . ?
O5 Pu1 O10 88.0(2) . . ?
O6 Pu1 O10 76.2(3) . . ?
O5 Pu1 O7 73.2(2) . . ?
O6 Pu1 O7 137.8(2) . . ?
O10 Pu1 O7 143.8(3) . . ?
O5 Pu1 O2 64.9(2) . . ?
O6 Pu1 O2 71.7(2) . . ?
O10 Pu1 O2 68.6(2) . . ?
O7 Pu1 O2 125.4(3) . . ?
O5 Pu1 O4 144.2(2) . . ?
O6 Pu1 O4 64.9(2) . . ?
O10 Pu1 O4 127.7(2) . . ?
O7 Pu1 O4 75.4(2) . . ?
O2 Pu1 O4 124.4(2) . . ?
O5 Pu1 O1 130.0(2) . . ?
O6 Pu1 O1 83.6(2) . . ?
O10 Pu1 O1 72.3(2) . . ?
O7 Pu1 O1 96.1(3) . . ?
O2 Pu1 O1 137.5(2) . . ?
O4 Pu1 O1 69.9(2) . . ?
O5 Pu1 O8 81.1(3) . . ?
O6 Pu1 O8 83.2(3) . . ?
O10 Pu1 O8 136.4(2) . . ?
O7 Pu1 O8 71.9(3) . . ?
O2 Pu1 O8 68.6(2) . . ?
O4 Pu1 O8 73.2(2) . . ?
O1 Pu1 O8 143.0(2) . . ?
O5 Pu1 O3 67.5(2) . . ?
O6 Pu1 O3 140.2(2) . . ?
O10 Pu1 O3 73.5(3) . . ?
O7 Pu1 O3 70.8(3) . . ?
O2 Pu1 O3 118.7(2) . . ?
O4 Pu1 O3 116.8(2) . . ?
O1 Pu1 O3 62.9(2) . . ?
O8 Pu1 O3 136.6(3) . . ?
C2 O1 Pu1 122.5(6) . . ?
C3 O2 Pu1 120.4(6) . . ?
C2 O3 Pu1 120.8(6) 3_454 . ?
C1 O4 Pu1 120.1(5) 3_453 . ?
C3 O5 Pu1 122.2(6) 3_554 . ?
C1 O6 Pu1 121.5(6) . . ?
O5 C3 O2 127.6(9) 3_554 . ?
O5 C3 C3 116.0(9) 3_554 3_554 ?
O2 C3 C3 116.4(9) . 3_554 ?
O1 C2 O3 126.4(9) . 3_454 ?
O1 C2 C2 116.5(10) . 3_454 ?
O3 C2 C2 117.1(12) 3_454 3_454 ?
O6 C1 O4 126.7(8) . 3_453 ?
O6 C1 C1 118.4(11) . 3_453 ?
O4 C1 C1 114.9(11) 3_453 3_453 ?
O3W O4W O4W 147(6) 1_565 3_564 ?

loop_
_geom_bond_atom_site_label_1
_geom_bond_atom_site_label_2
_geom_bond_distance
_geom_bond_site_symmetry_2
_geom_bond_publ_flag
Pu1 O5 2.480(6) . ?
Pu1 O6 2.482(7) . ?
Pu1 O10 2.503(7) . ?
Pu1 O7 2.513(8) . ?
Pu1 O2 2.521(6) . ?
Pu1 O4 2.525(7) . ?
Pu1 O1 2.528(6) . ?
Pu1 O8 2.552(7) . ?
Pu1 O3 2.562(8) . ?
O1 C2 1.253(13) . ?
O2 C3 1.244(12) . ?
O3 C2 1.256(12) 3_454 ?
O4 C1 1.276(12) 3_453 ?
O5 C3 1.240(11) 3_554 ?
O6 C1 1.226(12) . ?
C3 O5 1.240(11) 3_554 ?
C3 C3 1.59(2) 3_554 ?
C2 O3 1.257(12) 3_454 ?
C2 C2 1.523(18) 3_454 ?
C1 O4 1.276(12) 3_453 ?
C1 C1 1.566(17) 3_453 ?
O1W O2W 1.35(3) 4 ?
O2W O1W 1.35(3) 4_556 ?
O3W O4W 1.46(5) 1_545 ?
O4W O3W 1.46(5) 1_565 ?
O4W O4W 1.45(9) 3_564 ?
